data_4029490
loop_
_publ_author_name
'Yan, Chao Guo'
'Wang, Qi Fang'
'Song, Xiao Kai'
'Sun, Jing'

_publ_section_title
;
 One-step synthesis of pyrido[1,2-a]benzimidazole derivatives by a novel
 multicomponent reaction of chloroacetonitrile, malononitrile, aromatic
 aldehyde, and pyridine.
;
_journal_issue 2
_journal_name_full 'The Journal of organic chemistry'
_journal_page_first 710
_journal_page_last 718
_journal_paper_doi 10.1021/jo802166t
_journal_volume 74
_journal_year 2009
_chemical_formula_sum 'C28 H14 Cl3 N4'
_chemical_formula_weight 512.78
_chemical_name_systematic
; 
 ? 
;
_space_group_IT_number 14
_symmetry_space_group_name_Hall '-P 2ybc'
_symmetry_space_group_name_H-M 'P 1 21/c 1'
_atom_sites_solution_hydrogens geom
_atom_sites_solution_primary direct
_atom_sites_solution_secondary difmap
_audit_creation_method SHELXL-97
_cell_angle_alpha 90.00
_cell_angle_beta 102.1770(10)
_cell_angle_gamma 90.00
_cell_formula_units_Z 8
_cell_length_a 11.2812(10)
_cell_length_b 43.280(4)
_cell_length_c 12.7042(12)
_cell_measurement_temperature 296(2)
_cell_volume 6063.3(10)
_computing_structure_refinement 'SHELXL-97 (Sheldrick, 1997)'
_computing_structure_solution 'SHELXS-97 (Sheldrick, 1990)'
_diffrn_ambient_temperature 296(2)
_diffrn_measured_fraction_theta_full 0.999
_diffrn_measured_fraction_theta_max 0.999
_diffrn_radiation_monochromator graphite
_diffrn_radiation_source 'fine-focus sealed tube'
_diffrn_radiation_type MoK\a
_diffrn_radiation_wavelength 0.71073
_diffrn_reflns_av_R_equivalents 0.0557
_diffrn_reflns_av_sigmaI/netI 0.0552
_diffrn_reflns_limit_h_max 13
_diffrn_reflns_limit_h_min -13
_diffrn_reflns_limit_k_max 51
_diffrn_reflns_limit_k_min -49
_diffrn_reflns_limit_l_max 15
_diffrn_reflns_limit_l_min -15
_diffrn_reflns_number 44029
_diffrn_reflns_theta_full 25.01
_diffrn_reflns_theta_max 25.01
_diffrn_reflns_theta_min 1.71
_exptl_absorpt_coefficient_mu 0.322
_exptl_absorpt_correction_T_max 0.9354
_exptl_absorpt_correction_T_min 0.9266
_exptl_crystal_density_diffrn 1.123
_exptl_crystal_density_method 'not measured'
_exptl_crystal_F_000 2088
_exptl_crystal_size_max 0.24
_exptl_crystal_size_mid 0.22
_exptl_crystal_size_min 0.21
_refine_diff_density_max 5.299
_refine_diff_density_min -0.607
_refine_diff_density_rms 0.295
_refine_ls_extinction_method none
_refine_ls_goodness_of_fit_ref 2.348
_refine_ls_hydrogen_treatment mixed
_refine_ls_matrix_type full
_refine_ls_number_parameters 631
_refine_ls_number_reflns 10686
_refine_ls_number_restraints 0
_refine_ls_restrained_S_all 2.348
_refine_ls_R_factor_all 0.2919
_refine_ls_R_factor_gt 0.2318
_refine_ls_shift/su_max 0.123
_refine_ls_shift/su_mean 0.021
_refine_ls_structure_factor_coef Fsqd
_refine_ls_weighting_details 'calc w=1/[\s^2^(Fo^2^)+(0.2000P)^2^+0.0000P] where P=(Fo^2^+2Fc^2^)/3'
_refine_ls_weighting_scheme calc
_refine_ls_wR_factor_gt 0.5674
_refine_ls_wR_factor_ref 0.6040
_reflns_number_gt 5878
_reflns_number_total 10686
_reflns_threshold_expression >2sigma(I)
_cod_data_source_file jo802166t_si_001.cif
_cod_data_source_block 4c
_cod_original_cell_volume 6063.2(9)
_cod_database_code 4029490

loop_
_symmetry_equiv_pos_as_xyz
'x, y, z'
'-x, y+1/2, -z+1/2'
'-x, -y, -z'
'x, -y-1/2, z-1/2'

loop_
_atom_site_label
_atom_site_type_symbol
_atom_site_fract_x
_atom_site_fract_y
_atom_site_fract_z
_atom_site_U_iso_or_equiv
_atom_site_adp_type
_atom_site_occupancy
_atom_site_symmetry_multiplicity
_atom_site_calc_flag
_atom_site_refinement_flags
Cl1 Cl 1.1492(4) 1.14052(8) 0.6482(4) 0.0914(14) Uani 1 1 d .
Cl3 Cl 0.6404(4) 0.82621(9) 0.7241(3) 0.0874(13) Uani 1 1 d .
Cl6 Cl 0.2821(4) 0.74897(10) 1.2084(4) 0.0945(15) Uani 1 1 d .
Cl5 Cl 1.1504(4) 0.67428(9) 0.7302(4) 0.0876(13) Uani 1 1 d .
Cl2 Cl 0.6351(5) 1.07962(15) 0.2050(4) 0.133(2) Uani 1 1 d .
Cl4 Cl 1.3148(7) 0.83592(17) 0.7160(7) 0.186(4) Uani 1 1 d .
N1 N 0.9874(8) 0.9498(2) 0.8586(7) 0.047(2) Uani 1 1 d .
H1 H 0.9753 0.9309 0.8753 0.057 Uiso 1 1 calc R
C54 C 0.7867(10) 0.7595(2) 0.9819(8) 0.039(2) Uani 1 1 d .
N5 N 0.7031(8) 0.8367(2) 1.0684(7) 0.047(2) Uani 1 1 d .
H5 H 0.6391 0.8364 1.0952 0.056 Uiso 1 1 calc R
C46 C 0.7555(10) 0.8111(2) 1.0310(8) 0.040(2) Uani 1 1 d .
C47 C 0.7178(10) 0.7803(2) 1.0306(8) 0.043(3) Uani 1 1 d .
C31 C 0.9526(9) 0.7443(2) 0.8895(8) 0.038(2) Uani 1 1 d .
C22 C 0.9252(9) 0.9649(2) 0.7673(9) 0.043(3) Uani 1 1 d .
C3 C 0.9830(10) 1.0468(2) 0.6787(9) 0.043(3) Uani 1 1 d .
C48 C 0.6089(9) 0.7716(2) 1.0721(8) 0.038(2) Uani 1 1 d .
C55 C 0.7499(11) 0.7266(3) 0.9754(9) 0.052(3) Uani 1 1 d .
C2 C 0.9299(10) 1.0159(2) 0.6814(8) 0.041(2) Uani 1 1 d .
C42 C 0.8545(10) 0.8209(2) 0.9903(9) 0.045(3) Uani 1 1 d .
C16 C 0.7823(10) 0.9227(3) 0.6948(9) 0.046(3) Uani 1 1 d .
N6 N 0.7333(10) 0.8895(2) 1.0817(9) 0.065(3) Uani 1 1 d .
H6A H 0.6684 0.8913 1.1066 0.079 Uiso 1 1 calc R
H6B H 0.7752 0.9056 1.0738 0.079 Uiso 1 1 calc R
C24 C 0.8303(10) 0.9546(2) 0.6857(8) 0.042(3) Uani 1 1 d .
C45 C 0.7680(12) 0.8624(3) 1.0563(9) 0.049(3) Uani 1 1 d .
C26 C 1.0640(10) 0.9984(2) 0.8680(9) 0.044(3) Uani 1 1 d .
C9 C 0.7876(10) 1.0249(3) 0.5043(9) 0.050(3) Uani 1 1 d .
C29 C 0.9226(10) 0.7994(2) 0.9441(9) 0.043(3) Uani 1 1 d .
C5 C 1.1539(12) 1.0787(3) 0.6609(9) 0.053(3) Uani 1 1 d .
H5 H 1.2343 1.0804 0.6549 0.064 Uiso 1 1 calc R
C30 C 0.8850(10) 0.7681(3) 0.9410(8) 0.043(3) Uani 1 1 d .
C23 C 0.9748(10) 0.9957(2) 0.7674(8) 0.043(3) Uani 1 1 d .
C1 C 0.8325(10) 1.0053(3) 0.5975(9) 0.045(3) Uani 1 1 d .
C25 C 0.7896(9) 0.9742(3) 0.6032(9) 0.046(3) Uani 1 1 d .
C35 C 0.9381(11) 0.7431(3) 0.7786(9) 0.054(3) Uani 1 1 d .
H35 H 0.8859 0.7569 0.7357 0.065 Uiso 1 1 calc R
C43 C 0.8632(10) 0.8533(2) 1.0090(9) 0.046(3) Uani 1 1 d .
C34 C 1.0003(12) 0.7217(3) 0.7315(9) 0.055(3) Uani 1 1 d .
H34 H 0.9912 0.7211 0.6570 0.066 Uiso 1 1 calc R
C10 C 0.8570(10) 1.0337(3) 0.4323(10) 0.054(3) Uani 1 1 d .
H10 H 0.9369 1.0269 0.4446 0.065 Uiso 1 1 calc R
C4 C 1.1026(11) 1.0498(3) 0.6696(10) 0.052(3) Uani 1 1 d .
H4 H 1.1496 1.0322 0.6694 0.062 Uiso 1 1 calc R
C15 C 0.6906(11) 0.9637(3) 0.5189(10) 0.049(3) Uani 1 1 d .
N2 N 1.1377(10) 0.9606(3) 1.0072(8) 0.066(3) Uani 1 1 d .
H2A H 1.1877 0.9732 1.0459 0.079 Uiso 1 1 calc R
H2B H 1.1323 0.9419 1.0282 0.079 Uiso 1 1 calc R
C49 C 0.5135(12) 0.7559(3) 1.0143(11) 0.069(4) Uani 1 1 d .
H49 H 0.5172 0.7498 0.9449 0.082 Uiso 1 1 calc R
C28 C 1.1321(11) 1.0238(3) 0.9117(9) 0.051(3) Uani 1 1 d .
C44 C 0.9525(11) 0.8743(3) 0.9901(10) 0.054(3) Uani 1 1 d .
N8 N 0.7236(11) 0.7019(3) 0.9701(9) 0.071(3) Uani 1 1 d .
C36 C 1.0228(10) 0.8096(3) 0.8919(9) 0.048(3) Uani 1 1 d .
C27 C 1.0724(10) 0.9697(3) 0.9194(8) 0.043(3) Uani 1 1 d .
C56 C 1.0760(11) 0.7013(3) 0.7956(11) 0.055(3) Uani 1 1 d .
C37 C 1.1383(12) 0.8010(4) 0.9318(13) 0.075(4) Uani 1 1 d .
H37 H 1.1580 0.7892 0.9942 0.090 Uiso 1 1 calc R
C21 C 0.6931(12) 0.8639(3) 0.7124(11) 0.061(3) Uani 1 1 d .
N7 N 1.0237(12) 0.8925(3) 0.9813(11) 0.084(4) Uani 1 1 d .
C32 C 1.0261(12) 0.7235(3) 0.9512(10) 0.055(3) Uani 1 1 d .
H32 H 1.0345 0.7237 1.0256 0.067 Uiso 1 1 calc R
N4 N 0.6176(10) 0.9552(3) 0.4553(10) 0.070(3) Uani 1 1 d .
C6 C 1.0849(13) 1.1040(3) 0.6614(11) 0.062(3) Uani 1 1 d .
C14 C 0.6664(12) 1.0349(3) 0.4807(10) 0.064(3) Uani 1 1 d .
H14 H 0.6166 1.0298 0.5277 0.076 Uiso 1 1 calc R
N3 N 1.1875(11) 1.0448(2) 0.9517(9) 0.068(3) Uani 1 1 d .
C51 C 0.4049(11) 0.7579(3) 1.1561(11) 0.055(3) Uani 1 1 d .
C53 C 0.6039(12) 0.7815(3) 1.1800(10) 0.058(3) Uani 1 1 d .
H53 H 0.6670 0.7927 1.2218 0.070 Uiso 1 1 calc R
C19 C 0.6743(11) 0.8860(3) 0.7820(11) 0.063(3) Uani 1 1 d .
H19 H 0.6301 0.8814 0.8341 0.075 Uiso 1 1 calc R
C11 C 0.8164(13) 1.0515(3) 0.3454(10) 0.068(4) Uani 1 1 d .
H11 H 0.8677 1.0584 0.3018 0.082 Uiso 1 1 calc R
C8 C 0.9157(12) 1.0733(3) 0.6752(11) 0.058(3) Uani 1 1 d .
H8 H 0.8345 1.0721 0.6793 0.070 Uiso 1 1 calc R
C20 C 0.7207(11) 0.9157(3) 0.7761(9) 0.055(3) Uani 1 1 d .
H20 H 0.7105 0.9307 0.8260 0.066 Uiso 1 1 calc R
C7 C 0.9697(14) 1.1028(3) 0.6655(15) 0.085(5) Uani 1 1 d .
H7 H 0.9240 1.1208 0.6622 0.102 Uiso 1 1 calc R
C33 C 1.0900(12) 0.7015(3) 0.9026(10) 0.060(3) Uani 1 1 d .
H33 H 1.1412 0.6873 0.9446 0.072 Uiso 1 1 calc R
C17 C 0.8003(12) 0.8993(3) 0.6230(9) 0.054(3) Uani 1 1 d .
H17 H 0.8436 0.9038 0.5702 0.064 Uiso 1 1 calc R
C52 C 0.5026(14) 0.7737(3) 1.2187(11) 0.067(4) Uani 1 1 d .
H52 H 0.4993 0.7791 1.2888 0.080 Uiso 1 1 calc R
C38 C 1.2316(17) 0.8106(4) 0.875(2) 0.114(8) Uani 1 1 d .
H38 H 1.3122 0.8051 0.9014 0.137 Uiso 1 1 calc R
C50 C 0.4092(12) 0.7481(4) 1.0522(12) 0.072(4) Uani 1 1 d .
H50 H 0.3460 0.7369 1.0102 0.087 Uiso 1 1 calc R
C18 C 0.7565(11) 0.8707(3) 0.6289(11) 0.061(3) Uani 1 1 d .
H18 H 0.7672 0.8556 0.5797 0.073 Uiso 1 1 calc R
C13 C 0.6201(12) 1.0516(3) 0.3927(11) 0.067(4) Uani 1 1 d .
H13 H 0.5395 1.0580 0.3787 0.080 Uiso 1 1 calc R
C12 C 0.6946(14) 1.0591(3) 0.3241(12) 0.072(4) Uani 1 1 d .
C41 C 0.9935(16) 0.8268(4) 0.7938(16) 0.106(7) Uani 1 1 d .
H41 H 0.9131 0.8322 0.7665 0.127 Uiso 1 1 calc R
C39 C 1.201(2) 0.8270(4) 0.786(2) 0.110(7) Uani 1 1 d .
C40 C 1.079(2) 0.8355(4) 0.7394(19) 0.121(8) Uani 1 1 d .
H40 H 1.0598 0.8464 0.6751 0.146 Uiso 1 1 calc R

loop_
_atom_site_aniso_label
_atom_site_aniso_U_11
_atom_site_aniso_U_22
_atom_site_aniso_U_33
_atom_site_aniso_U_23
_atom_site_aniso_U_13
_atom_site_aniso_U_12
Cl1 0.113(3) 0.044(2) 0.124(3) 0.011(2) 0.042(3) -0.016(2)
Cl3 0.092(3) 0.059(2) 0.104(3) 0.015(2) 0.004(2) -0.032(2)
Cl6 0.069(2) 0.100(3) 0.131(4) 0.022(3) 0.059(2) -0.002(2)
Cl5 0.108(3) 0.062(2) 0.110(3) -0.007(2) 0.064(3) 0.018(2)
Cl2 0.137(5) 0.157(5) 0.103(4) 0.078(4) 0.021(3) 0.053(4)
Cl4 0.200(7) 0.154(6) 0.268(8) -0.023(5) 0.196(7) -0.058(5)
N1 0.056(6) 0.038(5) 0.045(5) 0.005(4) 0.002(4) -0.011(4)
C54 0.051(6) 0.030(6) 0.040(6) -0.002(4) 0.015(5) -0.003(5)
N5 0.047(5) 0.037(5) 0.062(6) -0.002(4) 0.024(5) -0.005(4)
C46 0.054(6) 0.032(6) 0.039(6) -0.001(4) 0.020(5) -0.002(5)
C47 0.055(7) 0.035(6) 0.043(6) -0.003(5) 0.023(5) -0.001(5)
C31 0.038(6) 0.039(6) 0.038(6) 0.006(5) 0.010(5) -0.002(5)
C22 0.039(6) 0.035(6) 0.054(7) 0.003(5) 0.004(5) -0.002(5)
C3 0.049(6) 0.035(6) 0.048(6) -0.002(5) 0.016(5) -0.002(5)
C48 0.038(6) 0.038(6) 0.041(6) -0.002(5) 0.015(5) -0.006(5)
C55 0.063(8) 0.046(8) 0.052(7) -0.008(6) 0.019(6) -0.006(6)
C2 0.040(6) 0.041(6) 0.044(6) 0.008(5) 0.013(5) -0.006(5)
C42 0.051(6) 0.038(6) 0.049(6) 0.000(5) 0.018(5) -0.003(5)
C16 0.041(6) 0.050(7) 0.047(6) 0.008(5) 0.008(5) -0.012(5)
N6 0.072(7) 0.038(6) 0.096(8) -0.016(5) 0.040(6) -0.006(5)
C24 0.052(6) 0.037(6) 0.038(6) -0.004(5) 0.016(5) 0.002(5)
C45 0.075(8) 0.031(6) 0.044(6) 0.003(5) 0.018(6) -0.001(6)
C26 0.043(6) 0.037(6) 0.052(7) -0.004(5) 0.009(5) -0.008(5)
C9 0.052(7) 0.047(7) 0.050(7) 0.008(5) 0.007(6) 0.013(5)
C29 0.046(6) 0.033(6) 0.053(6) 0.008(5) 0.017(5) 0.006(5)
C5 0.062(8) 0.039(7) 0.060(7) -0.001(5) 0.016(6) -0.006(6)
C30 0.046(6) 0.045(7) 0.040(6) -0.003(5) 0.013(5) -0.005(5)
C23 0.053(7) 0.035(6) 0.041(6) 0.001(5) 0.010(5) -0.005(5)
C1 0.042(6) 0.047(7) 0.051(6) 0.015(5) 0.017(5) 0.007(5)
C25 0.037(6) 0.050(7) 0.053(7) -0.011(6) 0.011(5) -0.013(5)
C35 0.049(7) 0.067(8) 0.048(7) -0.006(6) 0.012(5) 0.007(6)
C43 0.050(6) 0.031(6) 0.057(7) 0.006(5) 0.014(5) -0.006(5)
C34 0.077(8) 0.050(7) 0.040(6) -0.004(5) 0.018(6) -0.005(6)
C10 0.033(6) 0.072(9) 0.063(8) 0.007(6) 0.021(5) 0.015(6)
C4 0.059(7) 0.039(7) 0.065(7) 0.008(5) 0.030(6) 0.002(5)
C15 0.045(7) 0.052(7) 0.046(7) 0.003(6) 0.003(6) 0.003(6)
N2 0.068(7) 0.064(7) 0.059(7) 0.012(5) -0.002(6) -0.021(6)
C49 0.060(8) 0.093(11) 0.060(8) -0.019(7) 0.029(7) -0.012(8)
C28 0.056(7) 0.048(8) 0.046(7) 0.005(6) 0.006(6) -0.007(6)
C44 0.047(7) 0.034(7) 0.081(9) 0.023(6) 0.016(6) -0.005(5)
N8 0.093(9) 0.039(7) 0.090(9) -0.011(6) 0.040(7) -0.016(6)
C36 0.052(7) 0.042(7) 0.057(7) 0.004(5) 0.024(6) 0.004(5)
C27 0.047(6) 0.043(7) 0.038(6) 0.002(5) 0.005(5) 0.000(5)
C56 0.056(7) 0.040(7) 0.071(9) -0.013(6) 0.021(6) -0.003(6)
C37 0.055(8) 0.083(10) 0.096(10) -0.030(8) 0.037(8) -0.017(7)
C21 0.053(7) 0.057(8) 0.064(8) 0.016(7) -0.010(6) -0.018(6)
N7 0.092(9) 0.055(8) 0.111(10) 0.033(7) 0.036(8) 0.002(7)
C32 0.080(9) 0.041(7) 0.046(6) -0.009(5) 0.016(6) 0.003(6)
N4 0.055(7) 0.078(9) 0.071(8) -0.009(6) -0.002(6) 0.001(6)
C6 0.076(9) 0.039(7) 0.073(9) 0.009(6) 0.025(7) -0.007(6)
C14 0.059(8) 0.076(9) 0.062(8) 0.010(7) 0.028(6) 0.015(7)
N3 0.090(8) 0.045(7) 0.063(7) -0.003(5) 0.002(6) -0.019(6)
C51 0.052(7) 0.042(7) 0.076(8) 0.009(6) 0.027(6) -0.002(6)
C53 0.068(8) 0.061(8) 0.049(7) -0.006(6) 0.020(6) -0.016(6)
C19 0.051(7) 0.062(9) 0.074(9) 0.019(7) 0.012(7) -0.011(6)
C11 0.084(10) 0.074(10) 0.057(8) 0.024(7) 0.036(7) 0.015(8)
C8 0.055(7) 0.039(7) 0.080(9) 0.004(6) 0.014(7) 0.004(6)
C20 0.055(7) 0.058(8) 0.054(7) -0.006(6) 0.016(6) -0.009(6)
C7 0.078(10) 0.041(8) 0.143(15) 0.004(8) 0.038(10) 0.018(7)
C33 0.061(8) 0.055(8) 0.066(8) 0.018(6) 0.021(6) 0.021(6)
C17 0.070(8) 0.043(7) 0.051(7) 0.001(5) 0.019(6) -0.004(6)
C52 0.097(11) 0.059(8) 0.058(8) 0.017(6) 0.045(8) 0.014(8)
C38 0.087(12) 0.073(12) 0.21(2) -0.035(14) 0.104(15) -0.020(10)
C50 0.048(7) 0.087(11) 0.084(10) -0.013(8) 0.018(7) -0.018(7)
C18 0.056(8) 0.053(8) 0.075(9) -0.011(6) 0.018(7) -0.009(6)
C13 0.061(8) 0.066(9) 0.070(9) 0.021(7) 0.006(7) 0.028(7)
C12 0.071(9) 0.066(9) 0.080(10) 0.021(7) 0.019(8) 0.010(7)
C41 0.089(11) 0.112(15) 0.137(15) 0.064(12) 0.069(11) 0.028(10)
C39 0.134(17) 0.072(12) 0.157(19) -0.007(11) 0.106(16) -0.039(12)
C40 0.130(17) 0.095(14) 0.18(2) 0.061(13) 0.114(16) 0.026(12)

loop_
_atom_type_symbol
_atom_type_description
_atom_type_scat_dispersion_real
_atom_type_scat_dispersion_imag
_atom_type_scat_source
C C 0.0033 0.0016 'International Tables Vol C Tables 4.2.6.8 and 6.1.1.4'
H H 0.0000 0.0000 'International Tables Vol C Tables 4.2.6.8 and 6.1.1.4'
N N 0.0061 0.0033 'International Tables Vol C Tables 4.2.6.8 and 6.1.1.4'
Cl Cl 0.1484 0.1585 'International Tables Vol C Tables 4.2.6.8 and 6.1.1.4'

loop_
_geom_angle_atom_site_label_1
_geom_angle_atom_site_label_2
_geom_angle_atom_site_label_3
_geom_angle
C22 N1 C27 109.8(9)
C22 N1 H1 125.1
C27 N1 H1 125.1
C30 C54 C47 123.5(10)
C30 C54 C55 118.8(10)
C47 C54 C55 117.7(9)
C45 N5 C46 109.7(9)
C45 N5 H5 125.1
C46 N5 H5 125.2
C42 C46 C47 123.8(10)
C42 C46 N5 108.4(9)
C47 C46 N5 127.8(9)
C46 C47 C54 114.5(9)
C46 C47 C48 121.1(9)
C54 C47 C48 124.3(9)
C32 C31 C35 119.4(10)
C32 C31 C30 120.4(9)
C35 C31 C30 120.2(10)
C24 C22 N1 130.1(10)
C24 C22 C23 122.0(10)
N1 C22 C23 107.9(9)
C8 C3 C4 117.4(10)
C8 C3 C2 122.6(10)
C4 C3 C2 119.8(10)
C49 C48 C53 118.5(10)
C49 C48 C47 124.1(10)
C53 C48 C47 117.4(9)
N8 C55 C54 179.2(14)
C23 C2 C1 118.3(10)
C23 C2 C3 120.1(10)
C1 C2 C3 121.6(9)
C46 C42 C29 120.1(10)
C46 C42 C43 105.7(9)
C29 C42 C43 134.1(10)
C20 C16 C17 119.0(11)
C20 C16 C24 120.3(10)
C17 C16 C24 120.7(9)
C45 N6 H6A 120.0
C45 N6 H6B 120.0
H6A N6 H6B 120.0
C25 C24 C22 117.2(10)
C25 C24 C16 124.8(10)
C22 C24 C16 118.0(10)
N6 C45 N5 120.8(11)
N6 C45 C43 131.6(11)
N5 C45 C43 107.5(9)
C27 C26 C28 122.7(10)
C27 C26 C23 107.8(9)
C28 C26 C23 129.5(10)
C10 C9 C14 115.9(10)
C10 C9 C1 123.4(10)
C14 C9 C1 120.6(11)
C42 C29 C30 117.2(9)
C42 C29 C36 121.2(10)
C30 C29 C36 121.4(9)
C6 C5 C4 118.8(12)
C6 C5 H5 120.6
C4 C5 H5 120.6
C54 C30 C29 120.8(10)
C54 C30 C31 119.9(9)
C29 C30 C31 119.3(9)
C2 C23 C22 119.7(10)
C2 C23 C26 134.6(10)
C22 C23 C26 105.7(9)
C2 C1 C25 118.3(9)
C2 C1 C9 120.0(10)
C25 C1 C9 121.5(10)
C24 C25 C15 117.3(10)
C24 C25 C1 124.4(10)
C15 C25 C1 118.2(10)
C34 C35 C31 120.4(12)
C34 C35 H35 119.8
C31 C35 H35 119.8
C45 C43 C44 122.2(10)
C45 C43 C42 108.6(9)
C44 C43 C42 129.2(10)
C35 C34 C56 119.1(11)
C35 C34 H34 120.4
C56 C34 H34 120.4
C11 C10 C9 124.1(11)
C11 C10 H10 118.0
C9 C10 H10 117.9
C5 C4 C3 121.4(11)
C5 C4 H4 119.3
C3 C4 H4 119.3
N4 C15 C25 178.4(14)
C27 N2 H2A 120.0
C27 N2 H2B 120.0
H2A N2 H2B 120.0
C48 C49 C50 124.4(12)
C48 C49 H49 117.8
C50 C49 H49 117.8
N3 C28 C26 177.4(13)
N7 C44 C43 175.0(15)
C37 C36 C41 120.0(12)
C37 C36 C29 120.9(11)
C41 C36 C29 119.0(11)
N2 C27 C26 131.1(11)
N2 C27 N1 120.2(10)
C26 C27 N1 108.6(9)
C33 C56 C34 121.9(11)
C33 C56 Cl5 121.4(10)
C34 C56 Cl5 116.7(10)
C36 C37 C38 118.5(17)
C36 C37 H37 120.8
C38 C37 H37 120.7
C19 C21 C18 121.0(12)
C19 C21 Cl3 120.0(11)
C18 C21 Cl3 119.0(11)
C31 C32 C33 120.1(11)
C31 C32 H32 119.9
C33 C32 H32 119.9
C7 C6 C5 123.1(12)
C7 C6 Cl1 118.1(11)
C5 C6 Cl1 118.7(11)
C13 C14 C9 122.4(12)
C13 C14 H14 118.8
C9 C14 H14 118.8
C50 C51 C52 120.4(11)
C50 C51 Cl6 119.5(10)
C52 C51 Cl6 120.0(10)
C52 C53 C48 117.7(11)
C52 C53 H53 121.2
C48 C53 H53 121.1
C21 C19 C20 120.3(12)
C21 C19 H19 119.8
C20 C19 H19 119.9
C10 C11 C12 116.6(12)
C10 C11 H11 121.7
C12 C11 H11 121.7
C3 C8 C7 120.5(12)
C3 C8 H8 119.8
C7 C8 H8 119.7
C16 C20 C19 119.5(12)
C16 C20 H20 120.3
C19 C20 H20 120.3
C6 C7 C8 118.8(12)
C6 C7 H7 120.6
C8 C7 H7 120.6
C56 C33 C32 119.0(12)
C56 C33 H33 120.5
C32 C33 H33 120.5
C18 C17 C16 121.6(11)
C18 C17 H17 119.2
C16 C17 H17 119.2
C53 C52 C51 122.2(12)
C53 C52 H52 118.9
C51 C52 H52 118.9
C39 C38 C37 119.5(19)
C39 C38 H38 120.3
C37 C38 H38 120.3
C51 C50 C49 116.7(12)
C51 C50 H50 121.6
C49 C50 H50 121.6
C17 C18 C21 118.5(12)
C17 C18 H18 120.8
C21 C18 H18 120.7
C14 C13 C12 118.2(13)
C14 C13 H13 120.9
C12 C13 H13 120.9
C13 C12 C11 122.5(13)
C13 C12 Cl2 119.4(11)
C11 C12 Cl2 118.0(11)
C40 C41 C36 122.0(17)
C40 C41 H41 119.0
C36 C41 H41 119.0
C38 C39 C40 123.4(15)
C38 C39 Cl4 117.7(19)
C40 C39 Cl4 118.8(18)
C41 C40 C39 116.6(18)
C41 C40 H40 121.7
C39 C40 H40 121.7

loop_
_geom_bond_atom_site_label_1
_geom_bond_atom_site_label_2
_geom_bond_distance
Cl1 C6 1.760(12)
Cl3 C21 1.754(13)
Cl6 C51 1.701(12)
Cl5 C56 1.750(12)
Cl2 C12 1.762(15)
Cl4 C39 1.751(16)
N1 C22 1.386(14)
N1 C27 1.395(14)
N1 H1 0.8600
C54 C30 1.372(14)
C54 C47 1.417(14)
C54 C55 1.478(16)
N5 C45 1.358(14)
N5 C46 1.389(13)
N5 H5 0.8600
C46 C42 1.393(14)
C46 C47 1.396(14)
C47 C48 1.485(14)
C31 C32 1.356(16)
C31 C35 1.385(15)
C31 C30 1.512(15)
C22 C24 1.397(15)
C22 C23 1.448(15)
C3 C8 1.373(15)
C3 C4 1.384(15)
C3 C2 1.470(14)
C48 C49 1.351(16)
C48 C53 1.449(15)
C55 N8 1.108(15)
C2 C23 1.405(15)
C2 C1 1.435(16)
C42 C29 1.412(15)
C42 C43 1.423(15)
C16 C20 1.395(15)
C16 C17 1.407(16)
C16 C24 1.494(15)
N6 C45 1.296(14)
N6 H6A 0.8600
N6 H6B 0.8600
C24 C25 1.352(15)
C45 C43 1.394(16)
C26 C27 1.399(15)
C26 C28 1.388(16)
C26 C23 1.455(16)
C9 C10 1.377(16)
C9 C14 1.404(17)
C9 C1 1.457(15)
C29 C30 1.414(15)
C29 C36 1.493(15)
C5 C6 1.346(17)
C5 C4 1.391(16)
C5 H5 0.9300
C1 C25 1.437(15)
C25 C15 1.448(17)
C35 C34 1.373(16)
C35 H35 0.9300
C43 C44 1.416(15)
C34 C56 1.371(18)
C34 H34 0.9300
C10 C11 1.345(17)
C10 H10 0.9300
C4 H4 0.9300
C15 N4 1.089(14)
N2 C27 1.262(14)
N2 H2A 0.8600
N2 H2B 0.8600
C49 C50 1.403(17)
C49 H49 0.9300
C28 N3 1.156(14)
C44 N7 1.146(15)
C36 C37 1.347(18)
C36 C41 1.43(2)
C56 C33 1.335(17)
C37 C38 1.46(2)
C37 H37 0.9300
C21 C19 1.35(2)
C21 C18 1.430(19)
C32 C33 1.413(17)
C32 H32 0.9300
C6 C7 1.312(19)
C14 C13 1.340(17)
C14 H14 0.9300
C51 C50 1.397(19)
C51 C52 1.40(2)
C53 C52 1.378(17)
C53 H53 0.9300
C19 C20 1.397(17)
C19 H19 0.9300
C11 C12 1.38(2)
C11 H11 0.9300
C8 C7 1.431(19)
C8 H8 0.9300
C20 H20 0.9300
C7 H7 0.9300
C33 H33 0.9300
C17 C18 1.342(16)
C17 H17 0.9300
C52 H52 0.9300
C38 C39 1.32(3)
C38 H38 0.9300
C50 H50 0.9300
C18 H18 0.9300
C13 C12 1.371(19)
C13 H13 0.9300
C41 C40 1.36(2)
C41 H41 0.9300
C39 C40 1.42(3)
C40 H40 0.9300

loop_
_geom_torsion_atom_site_label_1
_geom_torsion_atom_site_label_2
_geom_torsion_atom_site_label_3
_geom_torsion_atom_site_label_4
_geom_torsion
C45 N5 C46 C42 -2.2(13)
C45 N5 C46 C47 178.9(11)
C42 C46 C47 C54 -1.8(16)
N5 C46 C47 C54 177.0(10)
C42 C46 C47 C48 -177.9(10)
N5 C46 C47 C48 0.8(17)
C30 C54 C47 C46 1.9(16)
C55 C54 C47 C46 -178.2(10)
C30 C54 C47 C48 177.9(10)
C55 C54 C47 C48 -2.1(16)
C27 N1 C22 C24 -177.8(11)
C27 N1 C22 C23 1.8(12)
C46 C47 C48 C49 124.3(14)
C54 C47 C48 C49 -51.5(17)
C46 C47 C48 C53 -53.6(15)
C54 C47 C48 C53 130.6(12)
C30 C54 C55 N8 8(100)
C47 C54 C55 N8 -172(100)
C8 C3 C2 C23 -121.4(13)
C4 C3 C2 C23 64.5(14)
C8 C3 C2 C1 58.9(15)
C4 C3 C2 C1 -115.2(12)
C47 C46 C42 C29 0.7(17)
N5 C46 C42 C29 -178.3(10)
C47 C46 C42 C43 -178.5(10)
N5 C46 C42 C43 2.6(12)
N1 C22 C24 C25 -177.6(11)
C23 C22 C24 C25 2.9(16)
N1 C22 C24 C16 1.6(17)
C23 C22 C24 C16 -177.8(10)
C20 C16 C24 C25 -113.5(13)
C17 C16 C24 C25 67.6(16)
C20 C16 C24 C22 67.3(14)
C17 C16 C24 C22 -111.5(12)
C46 N5 C45 N6 177.2(11)
C46 N5 C45 C43 0.8(13)
C46 C42 C29 C30 0.4(16)
C43 C42 C29 C30 179.3(12)
C46 C42 C29 C36 175.0(10)
C43 C42 C29 C36 -6(2)
C47 C54 C30 C29 -0.9(17)
C55 C54 C30 C29 179.2(10)
C47 C54 C30 C31 -179.5(10)
C55 C54 C30 C31 0.6(15)
C42 C29 C30 C54 -0.3(16)
C36 C29 C30 C54 -174.9(10)
C42 C29 C30 C31 178.3(10)
C36 C29 C30 C31 3.7(16)
C32 C31 C30 C54 -73.8(14)
C35 C31 C30 C54 104.9(13)
C32 C31 C30 C29 107.6(13)
C35 C31 C30 C29 -73.7(14)
C1 C2 C23 C22 2.1(15)
C3 C2 C23 C22 -177.6(10)
C1 C2 C23 C26 -175.2(12)
C3 C2 C23 C26 5.1(19)
C24 C22 C23 C2 -2.2(16)
N1 C22 C23 C2 178.2(10)
C24 C22 C23 C26 175.8(10)
N1 C22 C23 C26 -3.8(12)
C27 C26 C23 C2 -178.0(12)
C28 C26 C23 C2 2(2)
C27 C26 C23 C22 4.5(12)
C28 C26 C23 C22 -175.2(11)
C23 C2 C1 C25 -2.7(15)
C3 C2 C1 C25 176.9(10)
C23 C2 C1 C9 -176.9(10)
C3 C2 C1 C9 2.7(16)
C10 C9 C1 C2 63.5(16)
C14 C9 C1 C2 -119.2(13)
C10 C9 C1 C25 -110.5(14)
C14 C9 C1 C25 66.8(16)
C22 C24 C25 C15 -179.5(10)
C16 C24 C25 C15 1.3(16)
C22 C24 C25 C1 -3.8(16)
C16 C24 C25 C1 177.0(10)
C2 C1 C25 C24 3.8(16)
C9 C1 C25 C24 177.9(10)
C2 C1 C25 C15 179.4(10)
C9 C1 C25 C15 -6.5(16)
C32 C31 C35 C34 -2.0(18)
C30 C31 C35 C34 179.3(11)
N6 C45 C43 C44 8(2)
N5 C45 C43 C44 -176.7(11)
N6 C45 C43 C42 -175.0(13)
N5 C45 C43 C42 0.8(13)
C46 C42 C43 C45 -2.1(13)
C29 C42 C43 C45 178.9(12)
C46 C42 C43 C44 175.2(12)
C29 C42 C43 C44 -4(2)
C31 C35 C34 C56 0.7(19)
C14 C9 C10 C11 2(2)
C1 C9 C10 C11 179.3(13)
C6 C5 C4 C3 0.0(18)
C8 C3 C4 C5 2.0(17)
C2 C3 C4 C5 176.5(11)
C24 C25 C15 N4 -55(57)
C1 C25 C15 N4 130(57)
C53 C48 C49 C50 -1(2)
C47 C48 C49 C50 -178.6(13)
C27 C26 C28 N3 -48(31)
C23 C26 C28 N3 132(30)
C45 C43 C44 N7 31(16)
C42 C43 C44 N7 -146(15)
C42 C29 C36 C37 116.6(13)
C30 C29 C36 C37 -69.1(16)
C42 C29 C36 C41 -68.1(17)
C30 C29 C36 C41 106.2(15)
C28 C26 C27 N2 -1(2)
C23 C26 C27 N2 179.1(12)
C28 C26 C27 N1 176.2(10)
C23 C26 C27 N1 -3.5(12)
C22 N1 C27 N2 178.8(11)
C22 N1 C27 C26 1.1(12)
C35 C34 C56 C33 0.7(19)
C35 C34 C56 Cl5 179.0(10)
C41 C36 C37 C38 2(2)
C29 C36 C37 C38 177.5(12)
C35 C31 C32 C33 1.9(18)
C30 C31 C32 C33 -179.3(11)
C4 C5 C6 C7 -3(2)
C4 C5 C6 Cl1 -179.0(9)
C10 C9 C14 C13 1(2)
C1 C9 C14 C13 -176.5(13)
C49 C48 C53 C52 1.4(18)
C47 C48 C53 C52 179.4(11)
C18 C21 C19 C20 -2(2)
Cl3 C21 C19 C20 177.1(10)
C9 C10 C11 C12 -5(2)
C4 C3 C8 C7 -1.6(19)
C2 C3 C8 C7 -175.9(12)
C17 C16 C20 C19 -2.4(18)
C24 C16 C20 C19 178.7(11)
C21 C19 C20 C16 2.7(19)
C5 C6 C7 C8 3(2)
Cl1 C6 C7 C8 179.4(11)
C3 C8 C7 C6 -1(2)
C34 C56 C33 C32 -1(2)
Cl5 C56 C33 C32 -178.9(10)
C31 C32 C33 C56 -1(2)
C20 C16 C17 C18 2.0(18)
C24 C16 C17 C18 -179.1(12)
C48 C53 C52 C51 -2.5(19)
C50 C51 C52 C53 3(2)
Cl6 C51 C52 C53 -179.8(10)
C36 C37 C38 C39 -1(2)
C52 C51 C50 C49 -2(2)
Cl6 C51 C50 C49 -179.3(11)
C48 C49 C50 C51 1(2)
C16 C17 C18 C21 -1.7(19)
C19 C21 C18 C17 2.0(19)
Cl3 C21 C18 C17 -177.6(10)
C9 C14 C13 C12 0(2)
C14 C13 C12 C11 -4(2)
C14 C13 C12 Cl2 177.4(12)
C10 C11 C12 C13 6(2)
C10 C11 C12 Cl2 -174.8(11)
C37 C36 C41 C40 -1(3)
C29 C36 C41 C40 -176.7(18)
C37 C38 C39 C40 -2(3)
C37 C38 C39 Cl4 -176.1(12)
C36 C41 C40 C39 -1(3)
C38 C39 C40 C41 2(3)
Cl4 C39 C40 C41 176.9(17)
